data_1100066
_publ_contact_author_name 'Luca Lutterotti'
_publ_section_title 'Al2O3 - ZrO2 standard'
_chemical_formula_structural Ca10(PO4)6(OH)2
_chemical_name_common hydroxylapatite
_symmetry_cell_setting hexagonal
_symmetry_space_group_name_H-M P63/m
_audit_creation_date 'Mon Oct 12 15:11:53 PDT 1998'
_audit_creation_method 'Maud, version 1.995'
_audit_update_record 'Last update Wed Aug 13 02:41:30 CEST 2003'
_cell_angle_alpha 90
_cell_angle_beta 90
_cell_angle_gamma 120
_cell_formula_units_Z 1
_cell_length_a 9.048(1)
_cell_length_b 9.047673
_cell_length_c 6.704(1)
_computing_structure_refinement 'Maud, version 1.995'
_refine_ls_goodness_of_fit_all 0.7174458
_refine_ls_R_factor_all 0.69605094
_refine_ls_wR_factor_all 0.5057757
_cod_database_code 1100066

loop_
_atom_site_label
_atom_site_type_symbol
_atom_site_occupancy
_atom_site_fract_x
_atom_site_fract_y
_atom_site_fract_z
_atom_site_B_iso_or_equiv
Ca1 Ca2+ 1.0 0.66666 0.33333 0.25000 0
Ca2 Ca2+ 1.0 0.966(4) 0.241(2) 0.25000 0
P1 P 1.0 0.397(3) 0.453(4) 0.25000 0
O1 O2- 1.0 0.455(5) 0.347(5) 0.2500 0
O2 O2- 1.0 0.455(5) 0.526(6) 0.2500 0
O3 O2- 1.0 0.282(3) 0.303(3) 0.031(2) 0
O4 O2- 1 0.0000 0.0000 0.361(2) 0
